data_9004978
loop_
_publ_author_name
'Petricek, V.'
'Makovicky, E.'

_publ_section_title
;
 Interpretation of selected structures of the bismuthinite - aikinite
 series as commensurately modulated structures
 Sample: supercell refinement
;
_journal_name_full 'The Canadian Mineralogist'
_journal_page_first 189
_journal_page_last 206
_journal_paper_doi 10.2113/gscanmin.44.1.189
_journal_volume 44
_journal_year 2006
_chemical_formula_sum 'Bi5 Cu Pb S9'
_chemical_name_mineral Gladite
_space_group_IT_number 62
_symmetry_space_group_name_Hall '-P 2n 2a'
_symmetry_space_group_name_H-M 'P m c n'
_cell_angle_alpha 90
_cell_angle_beta 90
_cell_angle_gamma 90
_cell_length_a 4.0044
_cell_length_b 33.5754
_cell_length_c 11.4795
_cell_formula_units_Z 4
_cell_volume 1543.411
_database_code_amcsd 0006076
_exptl_crystal_density_diffrn 6.904
_cod_original_formula_sum 'Cu Pb Bi5 S9'
_cod_database_code 9004978

loop_
_symmetry_equiv_pos_as_xyz
x,y,z
1/2-x,y,z
1/2+x,-y,-z
1/2+x,1/2+y,1/2-z
1/2-x,1/2-y,1/2+z
x,1/2-y,1/2+z
-x,1/2+y,1/2-z
-x,-y,-z

loop_
_atom_site_label
_atom_site_fract_x
_atom_site_fract_y
_atom_site_fract_z
Cu 0.25000 0.23789 0.72060
PbM21 0.25000 0.16509 0.31807
BiM22 0.25000 0.51313 0.34316
BiM23 0.25000 0.84572 0.35117
BiM11 0.25000 0.05623 0.52112
BiM12 0.25000 0.39201 0.50692
BiM13 0.25000 0.72923 0.52636
S11 0.25000 -0.01777 0.37230
S12 0.25000 0.31306 0.37100
S13 0.25000 0.64840 0.39190
S21 0.25000 0.20821 0.53800
S22 0.25000 0.54189 0.55180
S23 0.25000 0.88089 0.55150
S31 0.25000 0.10229 0.71340
S32 0.25000 0.43318 0.70880
S33 0.25000 0.76942 0.72550

loop_
_cod_related_entry_id
_cod_related_entry_database
_cod_related_entry_code
1 AMCSD 0006076
